data_4116879
loop_
_publ_author_name
'Leo A. Paquette'
'David G. Bolin'
'Marshall Stepanian'
'Bruce M. Branan'
'Uppuluri V. Mallavadhani'
'Jinsung Tae'
'Shawn W. E. Eisenberg'
'Robin D. Rogers'

_publ_section_title
;
 Intramolecular Oxymercuration of Stereoisomeric Cyclohexyl-Belted
 Poly(spirotetrahydrofuranyl) Platforms
;
_journal_name_full 'Journal of the American Chemical Society'
_journal_page_first 11603
_journal_page_last 11615
_journal_paper_doi 10.1021/ja981756p
_journal_volume 120
_journal_year 1998
_chemical_formula_structural 'LAP228 (III-TJS-57)'
_chemical_formula_sum 'C21 H31 Cl Hg O5'
_chemical_formula_weight 599.50
_chemical_name_systematic
; 
 ? 
;
_space_group_IT_number 33
_symmetry_cell_setting orthorhombic
_symmetry_space_group_name_Hall 'P 2c -2n'
_symmetry_space_group_name_H-M 'P n a 21'
_atom_sites_solution_hydrogens geom
_atom_sites_solution_primary direct
_atom_sites_solution_secondary difmap
_audit_creation_method SHELXL
_cell_angle_alpha 90.00
_cell_angle_beta 90.00
_cell_angle_gamma 90.00
_cell_formula_units_Z 4
_cell_length_a 16.9663(3)
_cell_length_b 15.3304(2)
_cell_length_c 7.7748(1)
_cell_measurement_reflns_used 6592
_cell_measurement_temperature 173(2)
_cell_volume 2022.23(5)
_computing_cell_refinement 'Siemens SAINT'
_computing_data_collection 'Siemens SAINT'
_computing_data_reduction 'Siemens SHELXTL'
_computing_molecular_graphics 'Siemens SHELXTL'
_computing_publication_material 'Siemens SHELXTL'
_computing_structure_refinement 'SHELXL-93 (Sheldrick, 1993)'
_computing_structure_solution 'SHELXS-86 (Sheldrick, 1990)'
_diffrn_ambient_temperature 173(2)
_diffrn_measurement_device 'Siemens SMART CCD'
_diffrn_measurement_method 'area detector'
_diffrn_radiation_monochromator graphite
_diffrn_radiation_source 'fine-focus sealed tube'
_diffrn_radiation_type MoK\a
_diffrn_radiation_wavelength 0.71073
_diffrn_reflns_av_R_equivalents 0.0442
_diffrn_reflns_av_sigmaI/netI 0.0607
_diffrn_reflns_limit_h_max 18
_diffrn_reflns_limit_h_min -22
_diffrn_reflns_limit_k_max 20
_diffrn_reflns_limit_k_min -20
_diffrn_reflns_limit_l_max 10
_diffrn_reflns_limit_l_min -9
_diffrn_reflns_number 12462
_diffrn_reflns_theta_max 27.92
_diffrn_reflns_theta_min 1.79
_exptl_absorpt_coefficient_mu 7.774
_exptl_absorpt_correction_T_max 0.96
_exptl_absorpt_correction_T_min 0.40
_exptl_absorpt_correction_type SADABS
_exptl_crystal_colour colorless
_exptl_crystal_density_diffrn 1.969
_exptl_crystal_description parallelepiped
_exptl_crystal_F_000 1176
_exptl_crystal_size_max 0.14
_exptl_crystal_size_mid 0.15
_exptl_crystal_size_min 0.44
_refine_diff_density_max 1.408
_refine_diff_density_min -1.395
_refine_diff_density_rms 0.128
_refine_ls_abs_structure_details 'Flack H D (1983), Acta Cryst. A39, 876-881'
_refine_ls_abs_structure_Flack 0.011(7)
_refine_ls_extinction_coef 0.00059(9)
_refine_ls_extinction_expression Fc^*^=kFc[1+0.001xFc^2^\l^3^/sin(2\q)]^-1/4^
_refine_ls_extinction_method SHELXL
_refine_ls_goodness_of_fit_all 0.893
_refine_ls_goodness_of_fit_obs 0.971
_refine_ls_matrix_type full
_refine_ls_number_parameters 254
_refine_ls_number_reflns 4370
_refine_ls_number_restraints 1
_refine_ls_restrained_S_all 0.902
_refine_ls_restrained_S_obs 0.971
_refine_ls_R_factor_all 0.0422
_refine_ls_R_factor_obs 0.0278
_refine_ls_shift/esd_max -0.008
_refine_ls_shift/esd_mean 0.001
_refine_ls_structure_factor_coef Fsqd
_refine_ls_weighting_scheme '0.0211, 0.0000'
_refine_ls_wR_factor_all 0.0555
_refine_ls_wR_factor_obs 0.0524
_reflns_number_observed 3413
_reflns_number_total 4376
_reflns_observed_criterion >2sigma(I)
_cod_data_source_file ja981756p_08.cif
_cod_data_source_block 47
_cod_database_code 4116879

loop_
_symmetry_equiv_pos_as_xyz
'x, y, z'
'-x, -y, z+1/2'
'x+1/2, -y+1/2, z'
'-x+1/2, y+1/2, z+1/2'

loop_
_atom_site_aniso_label
_atom_site_aniso_U_11
_atom_site_aniso_U_22
_atom_site_aniso_U_33
_atom_site_aniso_U_23
_atom_site_aniso_U_13
_atom_site_aniso_U_12
Hg 0.01592(9) 0.02029(10) 0.02476(10) 0.0008(3) 0.0004(2) -0.00472(9)
Cl 0.0264(8) 0.0216(8) 0.0476(10) 0.0055(7) 0.0047(6) -0.0040(6)
O1 0.026(3) 0.019(2) 0.014(2) 0.002(2) -0.001(2) 0.001(2)
O2 0.012(2) 0.031(2) 0.019(2) 0.006(2) 0.002(2) 0.001(2)
O3 0.020(2) 0.018(2) 0.021(2) 0.006(2) -0.001(2) -0.006(2)
O4 0.022(2) 0.024(2) 0.023(2) -0.006(2) -0.004(2) 0.001(2)
O5 0.013(2) 0.038(2) 0.013(3) -0.003(2) 0.001(2) -0.005(2)
C1 0.021(3) 0.017(3) 0.015(3) 0.001(2) -0.004(2) -0.006(3)
C2 0.019(4) 0.027(4) 0.013(3) 0.002(3) -0.005(3) -0.004(3)
C3 0.024(3) 0.026(3) 0.021(3) -0.003(3) 0.004(2) -0.010(3)
C4 0.028(4) 0.026(4) 0.038(4) 0.002(3) 0.006(3) 0.003(3)
C5 0.024(3) 0.022(3) 0.026(3) 0.003(3) -0.002(2) 0.003(3)
C6 0.016(3) 0.025(3) 0.010(3) 0.002(2) 0.000(2) -0.003(2)
C7 0.021(3) 0.032(4) 0.012(3) 0.004(3) 0.001(2) -0.001(3)
C8 0.034(4) 0.072(5) 0.034(7) 0.008(4) 0.012(3) 0.011(4)
C9 0.027(4) 0.050(5) 0.024(4) 0.005(3) 0.009(3) -0.002(3)
C10 0.010(3) 0.023(3) 0.021(3) 0.006(2) -0.002(2) -0.005(3)
C11 0.019(3) 0.021(3) 0.012(3) 0.000(2) -0.006(2) -0.005(3)
C12 0.012(3) 0.026(3) 0.029(6) 0.007(3) -0.006(3) -0.006(2)
C13 0.026(3) 0.018(3) 0.023(3) 0.000(3) -0.004(3) -0.008(3)
C14 0.015(3) 0.023(3) 0.013(4) -0.001(2) -0.003(2) 0.000(2)
C15 0.014(3) 0.025(3) 0.019(3) 0.004(3) -0.006(2) -0.001(3)
C16 0.019(4) 0.038(4) 0.044(4) 0.000(3) -0.004(3) 0.009(3)
C17 0.030(3) 0.025(3) 0.028(3) -0.011(5) -0.005(5) 0.005(2)
C18 0.013(3) 0.026(3) 0.014(4) -0.004(2) 0.001(2) -0.005(2)
C19 0.019(3) 0.032(4) 0.016(3) -0.001(3) 0.002(3) -0.004(3)
C20 0.036(4) 0.033(4) 0.019(3) -0.008(3) 0.006(3) -0.005(3)
C21 0.032(4) 0.066(5) 0.031(4) -0.017(4) 0.011(3) 0.002(4)

loop_
_atom_site_label
_atom_site_type_symbol
_atom_site_fract_x
_atom_site_fract_y
_atom_site_fract_z
_atom_site_U_iso_or_equiv
_atom_site_thermal_displace_type
_atom_site_occupancy
_atom_site_calc_flag
_atom_site_refinement_flags
Hg Hg -0.439191(10) -0.441554(11) -0.15215(5) 0.02032(7) Uani 1 d .
Cl Cl -0.50957(9) -0.56784(9) -0.0861(2) 0.0319(4) Uani 1 d .
O1 O -0.2537(3) -0.3685(3) -0.0750(6) 0.0194(10) Uani 1 d .
O2 O -0.1613(2) -0.2889(3) -0.3172(5) 0.0207(9) Uani 1 d .
O3 O -0.2371(2) -0.1138(2) -0.3364(5) 0.0198(9) Uani 1 d .
O4 O -0.3590(2) -0.1005(3) -0.0682(5) 0.0228(9) Uani 1 d .
O5 O -0.4762(2) -0.2428(2) -0.1137(5) 0.0216(11) Uani 1 d .
C1 C -0.3732(3) -0.3324(4) -0.2207(7) 0.0174(13) Uani 1 d .
H1A H -0.3926(3) -0.3162(4) -0.3379(7) 0.021 Uiso 1 calc R
C2 C -0.2856(4) -0.3520(4) -0.2450(8) 0.020(2) Uani 1 d .
C3 C -0.2689(4) -0.4364(4) -0.3469(8) 0.0237(13) Uani 1 d .
H3A H -0.3175(4) -0.4580(4) -0.4033(8) 0.028 Uiso 1 calc R
H3B H -0.2283(4) -0.4262(4) -0.4361(8) 0.028 Uiso 1 calc R
C4 C -0.2395(4) -0.5020(4) -0.2131(8) 0.031(2) Uani 1 d .
H4A H -0.2836(4) -0.5354(4) -0.1620(8) 0.037 Uiso 1 calc R
H4B H -0.2008(4) -0.5431(4) -0.2634(8) 0.037 Uiso 1 calc R
C5 C -0.2019(4) -0.4434(4) -0.0844(8) 0.0240(14) Uani 1 d .
H5A H -0.1979(4) -0.4726(4) 0.0288(8) 0.029 Uiso 1 calc R
H5B H -0.1485(4) -0.4259(4) -0.1223(8) 0.029 Uiso 1 calc R
C6 C -0.2451(3) -0.2718(4) -0.3268(7) 0.0170(12) Uani 1 d .
C7 C -0.2635(4) -0.2643(4) -0.5222(7) 0.0218(14) Uani 1 d .
H7A H -0.2972(4) -0.3134(4) -0.5601(7) 0.026 Uiso 1 calc R
H7B H -0.2912(4) -0.2089(4) -0.5473(7) 0.026 Uiso 1 calc R
C8 C -0.1849(4) -0.2671(5) -0.6123(10) 0.047(2) Uani 1 d .
H8A H -0.1811(4) -0.3197(5) -0.6858(10) 0.056 Uiso 1 calc R
H8B H -0.1781(4) -0.2149(5) -0.6858(10) 0.056 Uiso 1 calc R
C9 C -0.1230(4) -0.2693(5) -0.4752(9) 0.034(2) Uani 1 d .
H9A H -0.0831(4) -0.3144(5) -0.5020(9) 0.041 Uiso 1 calc R
H9B H -0.0961(4) -0.2120(5) -0.4676(9) 0.041 Uiso 1 calc R
C10 C -0.2623(3) -0.1862(4) -0.2266(7) 0.0179(13) Uani 1 d .
C11 C -0.2110(3) -0.1769(4) -0.0638(7) 0.0174(12) Uani 1 d .
H11A H -0.2414(3) -0.1499(4) 0.0308(7) 0.021 Uiso 1 calc R
H11B H -0.1916(3) -0.2346(4) -0.0253(7) 0.021 Uiso 1 calc R
C12 C -0.1419(3) -0.1179(4) -0.1177(9) 0.022(2) Uani 1 d .
H12A H -0.1221(3) -0.0831(4) -0.0195(9) 0.027 Uiso 1 calc R
H12B H -0.0980(3) -0.1523(4) -0.1671(9) 0.027 Uiso 1 calc R
C13 C -0.1804(4) -0.0606(4) -0.2521(7) 0.0221(13) Uani 1 d .
H13A H -0.2062(4) -0.0098(4) -0.1973(7) 0.027 Uiso 1 calc R
H13B H -0.1407(4) -0.0391(4) -0.3352(7) 0.027 Uiso 1 calc R
C14 C -0.3525(3) -0.1714(4) -0.1887(6) 0.0171(15) Uani 1 d .
C15 C -0.3997(3) -0.1391(4) -0.3501(7) 0.0195(13) Uani 1 d .
H15A H -0.3634(3) -0.1188(4) -0.4415(7) 0.023 Uiso 1 calc R
H15B H -0.4333(3) -0.1862(4) -0.3967(7) 0.023 Uiso 1 calc R
C16 C -0.4498(4) -0.0639(4) -0.2828(10) 0.033(2) Uani 1 d .
H16A H -0.4597(4) -0.0199(4) -0.3735(10) 0.040 Uiso 1 calc R
H16B H -0.5008(4) -0.0849(4) -0.2370(10) 0.040 Uiso 1 calc R
C17 C -0.3978(3) -0.0274(3) -0.1406(15) 0.0277(13) Uani 1 d .
H17A H -0.3591(3) 0.0145(3) -0.1880(15) 0.033 Uiso 1 calc R
H17B H -0.4301(3) 0.0028(3) -0.0528(15) 0.033 Uiso 1 calc R
C18 C -0.3918(3) -0.2536(3) -0.1090(7) 0.0175(15) Uani 1 d .
C19 C -0.3744(3) -0.2652(4) 0.0857(7) 0.0221(14) Uani 1 d .
H19A H -0.3739(3) -0.3278(4) 0.1172(7) 0.027 Uiso 1 calc R
H19B H -0.3228(3) -0.2393(4) 0.1159(7) 0.027 Uiso 1 calc R
C20 C -0.4408(4) -0.2178(4) 0.1771(8) 0.0291(14) Uani 1 d .
H20A H -0.4532(4) -0.2458(4) 0.2886(8) 0.035 Uiso 1 calc R
H20B H -0.4272(4) -0.1558(4) 0.1973(8) 0.035 Uiso 1 calc R
C21 C -0.5089(4) -0.2260(5) 0.0533(9) 0.043(2) Uani 1 d .
H21A H -0.5439(4) -0.2744(5) 0.0884(9) 0.051 Uiso 1 calc R
H21B H -0.5400(4) -0.1714(5) 0.0516(9) 0.051 Uiso 1 calc R

loop_
_atom_type_symbol
_atom_type_description
_atom_type_scat_dispersion_real
_atom_type_scat_dispersion_imag
_atom_type_scat_source
C C 0.0033 0.0016 'International Tables Vol C Tables 4.2.6.8 and 6.1.1.4'
H H 0.0000 0.0000 'International Tables Vol C Tables 4.2.6.8 and 6.1.1.4'
Cl Cl 0.1484 0.1585 'International Tables Vol C Tables 4.2.6.8 and 6.1.1.4'
Hg Hg -2.3894 9.2266 'International Tables Vol C Tables 4.2.6.8 and 6.1.1.4'
O O 0.0106 0.0060 'International Tables Vol C Tables 4.2.6.8 and 6.1.1.4'

loop_
_geom_angle_atom_site_label_1
_geom_angle_atom_site_label_2
_geom_angle_atom_site_label_3
_geom_angle
C1 Hg Cl 177.1(2)
C2 O1 C5 108.6(4)
C9 O2 C6 111.5(5)
C13 O3 C10 111.3(4)
C17 O4 C14 112.0(5)
C21 O5 C18 112.4(5)
C2 C1 C18 115.3(5)
C2 C1 Hg 113.4(4)
C18 C1 Hg 112.4(4)
O1 C2 C1 106.5(5)
O1 C2 C3 104.7(5)
C1 C2 C3 114.0(5)
O1 C2 C6 110.3(5)
C1 C2 C6 109.1(5)
C3 C2 C6 112.0(5)
C4 C3 C2 105.2(5)
C5 C4 C3 101.6(5)
O1 C5 C4 104.7(5)
O2 C6 C7 105.1(4)
O2 C6 C2 105.8(4)
C7 C6 C2 111.8(5)
O2 C6 C10 108.1(4)
C7 C6 C10 112.9(5)
C2 C6 C10 112.5(5)
C8 C7 C6 105.9(5)
C9 C8 C7 106.9(6)
O2 C9 C8 107.4(5)
O3 C10 C11 104.1(4)
O3 C10 C6 107.0(4)
C11 C10 C6 112.5(5)
O3 C10 C14 106.5(4)
C11 C10 C14 112.4(4)
C6 C10 C14 113.4(5)
C12 C11 C10 105.1(5)
C13 C12 C11 101.6(4)
O3 C13 C12 106.1(5)
O4 C14 C18 108.7(4)
O4 C14 C15 104.0(4)
C18 C14 C15 110.9(4)
O4 C14 C10 107.8(4)
C18 C14 C10 112.0(5)
C15 C14 C10 113.1(4)
C16 C15 C14 104.4(5)
C17 C16 C15 101.8(5)
O4 C17 C16 105.5(4)
O5 C18 C1 106.4(4)
O5 C18 C14 108.8(4)
C1 C18 C14 109.1(4)
O5 C18 C19 103.1(4)
C1 C18 C19 115.3(5)
C14 C18 C19 113.6(4)
C20 C19 C18 105.1(5)
C21 C20 C19 103.3(5)
O5 C21 C20 107.2(5)

loop_
_geom_bond_atom_site_label_1
_geom_bond_atom_site_label_2
_geom_bond_distance
Hg C1 2.082(5)
Hg Cl 2.3318(14)
O1 C2 1.451(6)
O1 C5 1.448(7)
O2 C9 1.422(7)
O2 C6 1.448(7)
O3 C13 1.422(7)
O3 C10 1.464(6)
O4 C17 1.417(7)
O4 C14 1.440(6)
O5 C21 1.435(7)
O5 C18 1.443(6)
C1 C2 1.528(9)
C1 C18 1.521(7)
C2 C3 1.544(8)
C2 C6 1.545(8)
C3 C4 1.530(8)
C4 C5 1.487(8)
C6 C7 1.555(8)
C6 C10 1.555(8)
C7 C8 1.508(8)
C8 C9 1.497(10)
C10 C11 1.543(7)
C10 C14 1.575(7)
C11 C12 1.538(7)
C12 C13 1.514(8)
C14 C18 1.555(7)
C14 C15 1.569(7)
C15 C16 1.525(8)
C16 C17 1.521(11)
C18 C19 1.552(8)
C19 C20 1.518(8)
C20 C21 1.509(9)
